data_4108010
loop_
_publ_author_name
'Daniela Buccella'
'Gerard Parkin'

_publ_section_title
;
 Mononuclear and Dinuclear Molybdenum and Tungsten Complexes of
 p-tert-Butyltetrathiacalix[4]arene and
 p-tert-Butyltetrasulfonylcalix[4]arene: Facile Cleavage of the Calixarene
 Ligand Framework by Nickel
;
_journal_name_full 'Journal of the American Chemical Society'
_journal_page_first 8617
_journal_page_last 8619
_journal_paper_doi 10.1021/ja803215x
_journal_volume 130
_journal_year 2008
_chemical_formula_sum 'C70 H114 O4 P6 S4 W2'
_chemical_formula_weight 1701.37
_chemical_name_systematic
;

 ?

;
_space_group_IT_number 2
_symmetry_cell_setting triclinic
_symmetry_space_group_name_Hall '-P 1'
_symmetry_space_group_name_H-M 'P -1'
_atom_sites_solution_hydrogens geom
_atom_sites_solution_primary direct
_atom_sites_solution_secondary difmap
_audit_creation_method SHELXL-97
_cell_angle_alpha 75.8510(10)
_cell_angle_beta 68.3040(10)
_cell_angle_gamma 74.6160(10)
_cell_formula_units_Z 1
_cell_length_a 12.3356(8)
_cell_length_b 12.4148(8)
_cell_length_c 15.2081(9)
_cell_measurement_temperature 243(2)
_cell_volume 2058.5(2)
_computing_cell_refinement 'Bruker SMART'
_computing_data_collection 'Bruker SMART'
_computing_data_reduction 'Bruker SHELXTL'
_computing_molecular_graphics 'Bruker SHELXTL'
_computing_publication_material 'Bruker SHELXTL'
_computing_structure_refinement 'SHELXL-97 (Sheldrick, 1997)'
_computing_structure_solution 'SHELXS-97 (Sheldrick, 1990)'
_diffrn_ambient_temperature 243(2)
_diffrn_measured_fraction_theta_full 0.987
_diffrn_measured_fraction_theta_max 0.987
_diffrn_measurement_device_type 'CCD area detector'
_diffrn_measurement_method 'phi and omega scans'
_diffrn_radiation_monochromator graphite
_diffrn_radiation_source 'fine-focus sealed tube'
_diffrn_radiation_type MoK\a
_diffrn_radiation_wavelength 0.71073
_diffrn_reflns_av_R_equivalents 0.0170
_diffrn_reflns_av_sigmaI/netI 0.0329
_diffrn_reflns_limit_h_max 13
_diffrn_reflns_limit_h_min -15
_diffrn_reflns_limit_k_max 13
_diffrn_reflns_limit_k_min -15
_diffrn_reflns_limit_l_max 7
_diffrn_reflns_limit_l_min -19
_diffrn_reflns_number 12974
_diffrn_reflns_theta_full 26.37
_diffrn_reflns_theta_max 26.37
_diffrn_reflns_theta_min 1.46
_exptl_absorpt_coefficient_mu 3.051
_exptl_absorpt_correction_T_max 0.7501
_exptl_absorpt_correction_T_min 0.5806
_exptl_absorpt_correction_type empirical
_exptl_absorpt_process_details sadabs
_exptl_crystal_colour red
_exptl_crystal_density_diffrn 1.372
_exptl_crystal_description block
_exptl_crystal_F_000 868
_exptl_crystal_size_max 0.20
_exptl_crystal_size_mid 0.20
_exptl_crystal_size_min 0.10
_refine_diff_density_max 1.317
_refine_diff_density_min -1.174
_refine_diff_density_rms 0.095
_refine_ls_extinction_coef 0.00055(15)
_refine_ls_extinction_expression Fc^*^=kFc[1+0.001xFc^2^\l^3^/sin(2\q)]^-1/4^
_refine_ls_extinction_method SHELXL
_refine_ls_goodness_of_fit_ref 1.005
_refine_ls_hydrogen_treatment mixed
_refine_ls_matrix_type full
_refine_ls_number_parameters 397
_refine_ls_number_reflns 8319
_refine_ls_number_restraints 1
_refine_ls_restrained_S_all 1.005
_refine_ls_R_factor_all 0.0385
_refine_ls_R_factor_gt 0.0302
_refine_ls_shift/su_max 0.002
_refine_ls_shift/su_mean 0.000
_refine_ls_structure_factor_coef Fsqd
_refine_ls_weighting_details 'calc w=1/[\s^2^(Fo^2^)+(0.0484P)^2^+0.0000P] where P=(Fo^2^+2Fc^2^)/3'
_refine_ls_weighting_scheme calc
_refine_ls_wR_factor_gt 0.0727
_refine_ls_wR_factor_ref 0.0765
_reflns_number_gt 7212
_reflns_number_total 8319
_reflns_threshold_expression >2sigma(I)
_cod_data_source_file ja803215x-file015.cif
_cod_data_source_block bisws10
_cod_database_code 4108010

loop_
_symmetry_equiv_pos_as_xyz
'x, y, z'
'-x, -y, -z'

loop_
_atom_site_label
_atom_site_type_symbol
_atom_site_fract_x
_atom_site_fract_y
_atom_site_fract_z
_atom_site_U_iso_or_equiv
_atom_site_adp_type
_atom_site_occupancy
_atom_site_symmetry_multiplicity
_atom_site_calc_flag
_atom_site_refinement_flags
W W 0.703549(12) 0.255605(12) 0.062191(10) 0.03348(6) Uani 1 1 d D
H1 H 0.733(4) 0.173(3) 0.159(3) 0.063(13) Uiso 1 1 d D
H2 H 0.822(3) 0.148(3) 0.044(3) 0.062(13) Uiso 1 1 d D
S1 S 0.78399(8) 0.28186(8) -0.11435(7) 0.0381(2) Uani 1 1 d .
S2 S 0.29839(8) 0.30474(8) -0.00085(6) 0.03527(19) Uani 1 1 d .
P1 P 0.56903(11) 0.29238(10) 0.21988(7) 0.0482(3) Uani 1 1 d .
P2 P 0.88515(11) 0.28725(10) 0.07414(9) 0.0530(3) Uani 1 1 d .
P3 P 0.66749(11) 0.06771(9) 0.07059(9) 0.0492(3) Uani 1 1 d .
O1 O 0.6842(2) 0.43841(19) 0.02621(16) 0.0317(5) Uani 1 1 d .
O2 O 0.5415(2) 0.2980(2) 0.02567(16) 0.0329(5) Uani 1 1 d .
C10 C 0.7353(3) 0.4885(3) -0.0611(2) 0.0307(7) Uani 1 1 d .
C11 C 0.7429(3) 0.6045(3) -0.0846(2) 0.0328(7) Uani 1 1 d .
C12 C 0.8028(3) 0.6520(4) -0.1778(3) 0.0426(9) Uani 1 1 d .
H12A H 0.8041 0.7298 -0.1908 0.051 Uiso 1 1 calc R
C13 C 0.8609(4) 0.5891(4) -0.2528(3) 0.0488(10) Uani 1 1 d .
C14 C 0.8526(3) 0.4765(4) -0.2312(3) 0.0459(10) Uani 1 1 d .
H14A H 0.8888 0.4313 -0.2797 0.055 Uiso 1 1 calc R
C15 C 0.7922(3) 0.4285(3) -0.1396(2) 0.0354(8) Uani 1 1 d .
C16 C 0.9312(5) 0.6407(5) -0.3543(3) 0.0734(16) Uani 1 1 d .
C17 C 0.8809(7) 0.6221(6) -0.4267(4) 0.102(2) Uani 1 1 d .
H17A H 0.9240 0.6555 -0.4908 0.153 Uiso 1 1 calc R
H17B H 0.7973 0.6575 -0.4108 0.153 Uiso 1 1 calc R
H17C H 0.8895 0.5415 -0.4242 0.153 Uiso 1 1 calc R
C18 C 1.0610(6) 0.5778(8) -0.3784(5) 0.134(3) Uani 1 1 d .
H18A H 1.1065 0.6099 -0.4421 0.200 Uiso 1 1 calc R
H18B H 1.0646 0.4983 -0.3763 0.200 Uiso 1 1 calc R
H18C H 1.0940 0.5855 -0.3319 0.200 Uiso 1 1 calc R
C19 C 0.9253(9) 0.7665(7) -0.3641(4) 0.142(4) Uani 1 1 d .
H19A H 0.9702 0.7952 -0.4292 0.213 Uiso 1 1 calc R
H19B H 0.9588 0.7790 -0.3198 0.213 Uiso 1 1 calc R
H19C H 0.8430 0.8059 -0.3496 0.213 Uiso 1 1 calc R
C20 C 0.5445(3) 0.3020(3) -0.0626(2) 0.0306(7) Uani 1 1 d .
C21 C 0.6516(3) 0.2921(3) -0.1409(3) 0.0364(8) Uani 1 1 d .
C22 C 0.6577(4) 0.2903(3) -0.2332(3) 0.0432(9) Uani 1 1 d .
H22A H 0.7322 0.2826 -0.2817 0.052 Uiso 1 1 calc R
C23 C 0.5550(4) 0.2997(4) -0.2556(3) 0.0465(10) Uani 1 1 d .
C24 C 0.4484(4) 0.3116(3) -0.1799(3) 0.0413(9) Uani 1 1 d .
H24A H 0.3775 0.3189 -0.1925 0.050 Uiso 1 1 calc R
C25 C 0.4406(3) 0.3135(3) -0.0868(2) 0.0327(7) Uani 1 1 d .
C26 C 0.5610(5) 0.2953(5) -0.3576(3) 0.0619(13) Uani 1 1 d .
C27 C 0.6056(15) 0.1783(8) -0.3750(7) 0.278(10) Uani 1 1 d .
H27A H 0.6095 0.1745 -0.4391 0.417 Uiso 1 1 calc R
H27B H 0.5523 0.1306 -0.3283 0.417 Uiso 1 1 calc R
H27C H 0.6843 0.1521 -0.3690 0.417 Uiso 1 1 calc R
C28 C 0.4409(8) 0.3328(9) -0.3716(5) 0.154(4) Uani 1 1 d .
H28A H 0.4495 0.3285 -0.4367 0.231 Uiso 1 1 calc R
H28B H 0.4082 0.4102 -0.3601 0.231 Uiso 1 1 calc R
H28C H 0.3879 0.2838 -0.3268 0.231 Uiso 1 1 calc R
C29 C 0.6354(10) 0.3746(12) -0.4279(4) 0.216(7) Uani 1 1 d .
H29A H 0.6389 0.3718 -0.4921 0.324 Uiso 1 1 calc R
H29B H 0.7150 0.3530 -0.4236 0.324 Uiso 1 1 calc R
H29C H 0.6008 0.4509 -0.4140 0.324 Uiso 1 1 calc R
C31 C 0.4803(9) 0.1891(6) 0.2950(5) 0.180(5) Uani 1 1 d .
H31A H 0.4315 0.2150 0.3553 0.270 Uiso 1 1 calc R
H31B H 0.5322 0.1174 0.3073 0.270 Uiso 1 1 calc R
H31C H 0.4296 0.1793 0.2629 0.270 Uiso 1 1 calc R
C32 C 0.6251(7) 0.3146(9) 0.3062(5) 0.178(5) Uani 1 1 d .
H32A H 0.5598 0.3279 0.3648 0.267 Uiso 1 1 calc R
H32B H 0.6633 0.3797 0.2805 0.267 Uiso 1 1 calc R
H32C H 0.6824 0.2480 0.3199 0.267 Uiso 1 1 calc R
C33 C 0.4565(4) 0.4165(4) 0.2157(3) 0.0570(11) Uani 1 1 d .
H33A H 0.4058 0.4267 0.2805 0.086 Uiso 1 1 calc R
H33B H 0.4091 0.4083 0.1800 0.086 Uiso 1 1 calc R
H33C H 0.4935 0.4819 0.1844 0.086 Uiso 1 1 calc R
C41 C 0.8842(6) 0.4158(5) 0.1118(5) 0.0866(19) Uani 1 1 d .
H41A H 0.9629 0.4145 0.1125 0.130 Uiso 1 1 calc R
H41B H 0.8272 0.4202 0.1757 0.130 Uiso 1 1 calc R
H41C H 0.8621 0.4812 0.0674 0.130 Uiso 1 1 calc R
C42 C 1.0089(5) 0.2923(6) -0.0384(4) 0.0884(19) Uani 1 1 d .
H42A H 1.0771 0.3050 -0.0278 0.133 Uiso 1 1 calc R
H42B H 0.9860 0.3535 -0.0855 0.133 Uiso 1 1 calc R
H42C H 1.0296 0.2210 -0.0618 0.133 Uiso 1 1 calc R
C43 C 0.9553(5) 0.1786(4) 0.1521(4) 0.0783(17) Uani 1 1 d .
H43A H 1.0260 0.1998 0.1512 0.117 Uiso 1 1 calc R
H43B H 0.9773 0.1068 0.1293 0.117 Uiso 1 1 calc R
H43C H 0.9000 0.1714 0.2170 0.117 Uiso 1 1 calc R
C51 C 0.5161(5) 0.0444(5) 0.1053(4) 0.0757(15) Uani 1 1 d .
H51A H 0.5186 -0.0342 0.1046 0.114 Uiso 1 1 calc R
H51B H 0.4778 0.0930 0.0603 0.114 Uiso 1 1 calc R
H51C H 0.4716 0.0619 0.1693 0.114 Uiso 1 1 calc R
C52 C 0.7326(5) 0.0130(4) -0.0435(4) 0.0760(15) Uani 1 1 d .
H52A H 0.7143 -0.0611 -0.0341 0.114 Uiso 1 1 calc R
H52B H 0.8181 0.0071 -0.0659 0.114 Uiso 1 1 calc R
H52C H 0.6996 0.0643 -0.0907 0.114 Uiso 1 1 calc R
C53 C 0.7289(5) -0.0491(4) 0.1495(5) 0.0797(18) Uani 1 1 d .
H53A H 0.7094 -0.1188 0.1472 0.120 Uiso 1 1 calc R
H53B H 0.6952 -0.0335 0.2147 0.120 Uiso 1 1 calc R
H53C H 0.8146 -0.0567 0.1283 0.120 Uiso 1 1 calc R
C61 C 0.9659(12) 0.9565(10) -0.6350(9) 0.172(5) Uani 1 1 d .
H61A H 1.0347 0.9839 -0.6459 0.207 Uiso 1 1 calc R
C62 C 0.8624(15) 0.9967(9) -0.5735(8) 0.155(4) Uani 1 1 d .
H62A H 0.8560 1.0549 -0.5412 0.186 Uiso 1 1 calc R
C63 C 0.7663(12) 0.9528(12) -0.5578(7) 0.151(4) Uani 1 1 d .
H63A H 0.6941 0.9810 -0.5129 0.181 Uiso 1 1 calc R
C64 C 0.7678(16) 0.8754(12) -0.6004(12) 0.187(6) Uani 1 1 d .
H64A H 0.6974 0.8505 -0.5886 0.225 Uiso 1 1 calc R
C65 C 0.878(2) 0.8260(12) -0.6669(12) 0.223(12) Uani 1 1 d .
H65A H 0.8859 0.7654 -0.6969 0.268 Uiso 1 1 calc R
C66 C 0.9695(14) 0.8758(11) -0.6813(7) 0.184(8) Uani 1 1 d .
H66A H 1.0420 0.8520 -0.7278 0.220 Uiso 1 1 calc R

loop_
_atom_site_aniso_label
_atom_site_aniso_U_11
_atom_site_aniso_U_22
_atom_site_aniso_U_33
_atom_site_aniso_U_23
_atom_site_aniso_U_13
_atom_site_aniso_U_12
W 0.03097(9) 0.02939(9) 0.04223(9) -0.00571(6) -0.01649(6) -0.00290(6)
S1 0.0279(4) 0.0391(5) 0.0460(5) -0.0178(4) -0.0075(4) -0.0009(4)
S2 0.0314(5) 0.0348(5) 0.0440(5) -0.0087(4) -0.0126(4) -0.0109(4)
P1 0.0572(7) 0.0462(6) 0.0359(5) -0.0014(4) -0.0181(5) -0.0022(5)
P2 0.0504(7) 0.0444(6) 0.0781(8) -0.0017(6) -0.0411(6) -0.0103(5)
P3 0.0499(6) 0.0335(5) 0.0718(7) -0.0037(5) -0.0312(6) -0.0084(5)
O1 0.0313(13) 0.0299(12) 0.0309(12) -0.0045(10) -0.0070(10) -0.0059(10)
O2 0.0312(13) 0.0366(13) 0.0324(12) -0.0075(10) -0.0117(10) -0.0054(10)
C10 0.0210(16) 0.0371(19) 0.0340(17) -0.0064(14) -0.0101(14) -0.0038(14)
C11 0.0265(17) 0.038(2) 0.0341(17) -0.0031(15) -0.0099(14) -0.0089(15)
C12 0.039(2) 0.049(2) 0.042(2) -0.0023(17) -0.0116(17) -0.0191(18)
C13 0.042(2) 0.069(3) 0.0325(19) -0.0047(19) -0.0023(17) -0.023(2)
C14 0.035(2) 0.060(3) 0.039(2) -0.0176(19) -0.0001(16) -0.0115(19)
C15 0.0291(18) 0.039(2) 0.0368(18) -0.0118(15) -0.0059(15) -0.0060(15)
C16 0.082(4) 0.104(4) 0.033(2) -0.004(2) 0.003(2) -0.054(3)
C17 0.137(6) 0.129(6) 0.038(3) 0.001(3) -0.015(3) -0.055(5)
C18 0.077(5) 0.234(10) 0.068(4) -0.001(5) 0.016(3) -0.073(6)
C19 0.235(10) 0.131(6) 0.050(3) 0.003(4) 0.020(4) -0.130(7)
C20 0.0335(19) 0.0247(17) 0.0340(17) -0.0079(14) -0.0108(14) -0.0036(14)
C21 0.0314(19) 0.038(2) 0.0404(19) -0.0126(16) -0.0096(15) -0.0052(15)
C22 0.043(2) 0.046(2) 0.0383(19) -0.0195(17) -0.0022(17) -0.0100(18)
C23 0.056(3) 0.052(2) 0.036(2) -0.0145(18) -0.0117(18) -0.016(2)
C24 0.045(2) 0.046(2) 0.041(2) -0.0072(17) -0.0195(17) -0.0143(18)
C25 0.0330(19) 0.0301(18) 0.0366(18) -0.0076(14) -0.0109(15) -0.0075(14)
C26 0.075(3) 0.083(4) 0.036(2) -0.018(2) -0.014(2) -0.026(3)
C27 0.60(3) 0.123(8) 0.152(8) -0.098(7) -0.238(13) 0.099(11)
C28 0.130(7) 0.287(13) 0.062(4) -0.046(6) -0.050(4) -0.027(7)
C29 0.250(12) 0.43(2) 0.037(3) 0.017(6) -0.030(5) -0.254(14)
C31 0.231(11) 0.071(5) 0.107(6) -0.003(4) 0.099(6) -0.048(6)
C32 0.107(6) 0.339(14) 0.111(6) -0.143(8) -0.075(5) 0.073(7)
C33 0.050(3) 0.059(3) 0.049(2) -0.011(2) -0.010(2) 0.002(2)
C41 0.110(5) 0.060(3) 0.129(5) -0.013(3) -0.080(4) -0.024(3)
C42 0.046(3) 0.121(5) 0.104(4) -0.002(4) -0.031(3) -0.031(3)
C43 0.071(4) 0.064(3) 0.119(5) 0.013(3) -0.070(4) -0.014(3)
C51 0.066(3) 0.070(3) 0.101(4) 0.005(3) -0.036(3) -0.034(3)
C52 0.094(4) 0.051(3) 0.095(4) -0.032(3) -0.029(3) -0.018(3)
C53 0.099(4) 0.036(3) 0.126(5) 0.008(3) -0.076(4) -0.010(3)
C61 0.175(11) 0.127(9) 0.127(8) 0.044(7) -0.014(8) 0.005(8)
C62 0.200(13) 0.113(8) 0.113(8) -0.023(6) -0.030(9) 0.006(9)
C63 0.135(10) 0.165(12) 0.109(7) -0.031(7) -0.017(7) 0.015(8)
C64 0.279(19) 0.132(11) 0.210(15) -0.005(9) -0.174(15) -0.022(11)
C65 0.45(3) 0.095(9) 0.171(14) -0.029(9) -0.21(2) 0.041(13)
C66 0.266(17) 0.113(10) 0.064(5) -0.020(5) -0.017(8) 0.090(10)

loop_
_atom_type_symbol
_atom_type_description
_atom_type_scat_dispersion_real
_atom_type_scat_dispersion_imag
_atom_type_scat_source
C C 0.0033 0.0016 'International Tables Vol C Tables 4.2.6.8 and 6.1.1.4'
H H 0.0000 0.0000 'International Tables Vol C Tables 4.2.6.8 and 6.1.1.4'
O O 0.0106 0.0060 'International Tables Vol C Tables 4.2.6.8 and 6.1.1.4'
P P 0.1023 0.0942 'International Tables Vol C Tables 4.2.6.8 and 6.1.1.4'
S S 0.1246 0.1234 'International Tables Vol C Tables 4.2.6.8 and 6.1.1.4'
W W -0.8490 6.8722 'International Tables Vol C Tables 4.2.6.8 and 6.1.1.4'

loop_
_geom_angle_atom_site_label_1
_geom_angle_atom_site_label_2
_geom_angle_atom_site_label_3
_geom_angle
_geom_angle_site_symmetry_3
H1 W H2 62(2) .
H1 W O2 129.6(15) .
H2 W O2 133.4(15) .
H1 W O1 126.9(14) .
H2 W O1 133.3(15) .
O2 W O1 80.04(9) .
H1 W P1 61.5(15) .
H2 W P1 123.7(14) .
O2 W P1 83.82(7) .
O1 W P1 84.72(6) .
H1 W P2 69.5(15) .
H2 W P2 63.5(15) .
O2 W P2 156.99(7) .
O1 W P2 77.40(7) .
P1 W P2 98.48(4) .
H1 W P3 72.8(14) .
H2 W P3 62.5(15) .
O2 W P3 78.12(7) .
O1 W P3 157.44(7) .
P1 W P3 98.43(4) .
P2 W P3 123.71(4) .
H1 W S1 140.8(15) .
H2 W S1 78.5(14) .
O2 W S1 78.83(6) .
O1 W S1 78.66(6) .
P1 W S1 157.73(4) .
P2 W S1 92.27(4) .
P3 W S1 91.59(4) .
C21 S1 C15 99.67(17) .
C21 S1 W 99.84(12) .
C15 S1 W 99.76(11) .
C25 S2 C11 112.39(16) 2_665
C33 P1 C32 101.5(3) .
C33 P1 C31 101.0(4) .
C32 P1 C31 98.8(5) .
C33 P1 W 113.25(15) .
C32 P1 W 120.3(3) .
C31 P1 W 118.8(2) .
C41 P2 C42 100.1(3) .
C41 P2 C43 101.5(3) .
C42 P2 C43 100.7(3) .
C41 P2 W 120.3(2) .
C42 P2 W 114.49(18) .
C43 P2 W 116.64(17) .
C51 P3 C53 101.3(3) .
C51 P3 C52 99.5(3) .
C53 P3 C52 101.1(3) .
C51 P3 W 120.59(19) .
C53 P3 W 116.57(17) .
C52 P3 W 114.66(17) .
C10 O1 W 121.6(2) .
C20 O2 W 121.2(2) .
O1 C10 C11 123.7(3) .
O1 C10 C15 122.1(3) .
C11 C10 C15 114.1(3) .
C12 C11 C10 121.2(3) .
C12 C11 S2 113.6(3) 2_665
C10 C11 S2 124.3(3) 2_665
C11 C12 C13 122.9(4) .
C14 C13 C12 116.4(3) .
C14 C13 C16 120.9(4) .
C12 C13 C16 122.8(4) .
C13 C14 C15 121.4(4) .
C14 C15 C10 123.9(3) .
C14 C15 S1 120.0(3) .
C10 C15 S1 116.0(3) .
C19 C16 C18 109.9(6) .
C19 C16 C17 108.9(6) .
C18 C16 C17 107.8(5) .
C19 C16 C13 112.5(4) .
C18 C16 C13 108.6(5) .
C17 C16 C13 109.1(4) .
O2 C20 C21 122.9(3) .
O2 C20 C25 122.9(3) .
C21 C20 C25 114.2(3) .
C22 C21 C20 124.0(3) .
C22 C21 S1 120.3(3) .
C20 C21 S1 115.7(3) .
C21 C22 C23 121.1(4) .
C24 C23 C22 115.8(3) .
C24 C23 C26 122.7(4) .
C22 C23 C26 121.5(4) .
C25 C24 C23 123.8(4) .
C24 C25 C20 121.0(3) .
C24 C25 S2 114.3(3) .
C20 C25 S2 123.7(3) .
C27 C26 C29 113.0(9) .
C27 C26 C28 107.1(8) .
C29 C26 C28 105.7(7) .
C27 C26 C23 108.8(5) .
C29 C26 C23 109.6(4) .
C28 C26 C23 112.7(4) .
C62 C61 C66 118.1(14) .
C61 C62 C63 119.1(13) .
C64 C63 C62 123.9(14) .
C63 C64 C65 119.8(16) .
C66 C65 C64 113.1(13) .
C61 C66 C65 125.8(14) .

loop_
_geom_bond_atom_site_label_1
_geom_bond_atom_site_label_2
_geom_bond_distance
_geom_bond_site_symmetry_2
W H1 1.68(3) .
W H2 1.69(3) .
W O2 2.168(2) .
W O1 2.170(2) .
W P1 2.4298(11) .
W P2 2.4512(11) .
W P3 2.4532(11) .
W S1 2.4644(10) .
S1 C21 1.788(4) .
S1 C15 1.788(4) .
S2 C25 1.771(4) .
S2 C11 1.772(3) 2_665
P1 C33 1.785(4) .
P1 C32 1.796(6) .
P1 C31 1.803(6) .
P2 C41 1.819(5) .
P2 C42 1.825(6) .
P2 C43 1.825(5) .
P3 C51 1.825(5) .
P3 C53 1.831(5) .
P3 C52 1.836(5) .
O1 C10 1.316(4) .
O2 C20 1.318(4) .
C10 C11 1.415(5) .
C10 C15 1.419(5) .
C11 C12 1.398(5) .
C11 S2 1.772(4) 2_665
C12 C13 1.400(6) .
C13 C14 1.378(6) .
C13 C16 1.539(6) .
C14 C15 1.383(5) .
C16 C19 1.517(9) .
C16 C18 1.533(10) .
C16 C17 1.534(7) .
C20 C21 1.414(5) .
C20 C25 1.423(5) .
C21 C22 1.383(5) .
C22 C23 1.399(6) .
C23 C24 1.392(6) .
C23 C26 1.540(5) .
C24 C25 1.388(5) .
C26 C27 1.463(9) .
C26 C29 1.481(9) .
C26 C28 1.508(9) .
C61 C62 1.327(14) .
C61 C66 1.341(16) .
C62 C63 1.353(14) .
C63 C64 1.275(15) .
C64 C65 1.45(2) .
C65 C66 1.35(2) .
